data_4329668
loop_
_publ_author_name
'Ya-Qian Lan'
'Hai-Long Jiang'
'Shun-Li Li'
'Qiang Xu'

_publ_section_title
;
 Solvent-Induced Controllable Synthesis, Single-Crystal to Single-Crystal
 Transformation and Encapsulation of Alq3 for Modulated Luminescence in
 (4,8)-Connected Metal-Organic Frameworks
;
_journal_name_full 'Inorganic Chemistry'
_journal_page_first 7484
_journal_page_last 7491
_journal_paper_doi 10.1021/ic202635a
_journal_volume 51
_journal_year 2012
_chemical_formula_sum 'C41 H35 N O24 Zn4'
_chemical_formula_weight 1187.18
_chemical_name_systematic
;
 ?
;
_space_group_IT_number 96
_symmetry_cell_setting tetragonal
_symmetry_space_group_name_Hall 'P 4nw 2abw'
_symmetry_space_group_name_H-M 'P 43 21 2'
_atom_sites_solution_hydrogens geom
_atom_sites_solution_primary direct
_atom_sites_solution_secondary difmap
_audit_creation_method SHELXL-97
_cell_angle_alpha 90.00
_cell_angle_beta 90.00
_cell_angle_gamma 90.00
_cell_formula_units_Z 8
_cell_length_a 21.553(2)
_cell_length_b 21.553(2)
_cell_length_c 40.781(5)
_cell_measurement_temperature 293(2)
_cell_measurement_theta_max 25.09
_cell_measurement_theta_min 1.34
_cell_volume 18944(3)
_computing_cell_refinement SMART
_computing_data_collection 'SMART (Bruker, 1997)'
_computing_data_reduction 'SAINT (Bruker, 1999)'
_computing_molecular_graphics 'Diamond (Brandenburg and Putz, 2008)'
_computing_publication_material SHELXL-97
_computing_structure_refinement 'SHELXL-97 (Sheldrick, 2008)'
_computing_structure_solution 'SHELXS-97(Sheldrick, 2008)'
_diffrn_ambient_temperature 293(2)
_diffrn_measured_fraction_theta_full 1.000
_diffrn_measured_fraction_theta_max 0.998
_diffrn_measurement_device_type 'Bruker APEX CCD area-detector'
_diffrn_measurement_method '\w scans'
_diffrn_radiation_monochromator graphite
_diffrn_radiation_source 'fine-focus sealed tube'
_diffrn_radiation_type MoK\a
_diffrn_radiation_wavelength 0.71069
_diffrn_reflns_av_R_equivalents 0.1345
_diffrn_reflns_av_sigmaI/netI 0.1574
_diffrn_reflns_limit_h_max 21
_diffrn_reflns_limit_h_min -25
_diffrn_reflns_limit_k_max 25
_diffrn_reflns_limit_k_min -25
_diffrn_reflns_limit_l_max 48
_diffrn_reflns_limit_l_min -46
_diffrn_reflns_number 96420
_diffrn_reflns_theta_full 25.00
_diffrn_reflns_theta_max 25.09
_diffrn_reflns_theta_min 1.34
_diffrn_standards_decay_% 0
_diffrn_standards_interval_count 0
_diffrn_standards_interval_time 0
_diffrn_standards_number 0
_exptl_absorpt_coefficient_mu 1.044
_exptl_absorpt_correction_T_max 0.778
_exptl_absorpt_correction_T_min 0.702
_exptl_absorpt_correction_type multi-scan
_exptl_absorpt_process_details 'SADABS (Sheldrick, 1996)'
_exptl_crystal_colour colorless
_exptl_crystal_density_diffrn 0.832
_exptl_crystal_description block
_exptl_crystal_F_000 4800
_exptl_crystal_size_max 0.35
_exptl_crystal_size_mid 0.29
_exptl_crystal_size_min 0.24
_platon_squeeze_details ' ?'
_refine_diff_density_max 0.410
_refine_diff_density_min -0.225
_refine_diff_density_rms 0.040
_refine_ls_abs_structure_details 'Flack H D (1983), Acta Cryst. A39, 876-881'
_refine_ls_abs_structure_Flack -0.021(10)
_refine_ls_extinction_method none
_refine_ls_goodness_of_fit_ref 1.006
_refine_ls_hydrogen_treatment constr
_refine_ls_matrix_type full
_refine_ls_number_parameters 547
_refine_ls_number_reflns 16811
_refine_ls_number_restraints 7
_refine_ls_restrained_S_all 1.007
_refine_ls_R_factor_all 0.1458
_refine_ls_R_factor_gt 0.0521
_refine_ls_shift/su_max 0.001
_refine_ls_shift/su_mean 0.000
_refine_ls_structure_factor_coef Fsqd
_refine_ls_weighting_details 'calc w=1/[\s^2^(Fo^2^)+(0.0000P)^2^+0.0000P] where P=(Fo^2^+2Fc^2^)/3'
_refine_ls_weighting_scheme calc
_refine_ls_wR_factor_gt 0.0678
_refine_ls_wR_factor_ref 0.0731
_reflns_number_gt 5984
_reflns_number_total 16811
_reflns_threshold_expression >2sigma(I)
_cod_data_source_file ic202635a_si_002_6.cif
_cod_data_source_block 2
_cod_original_cell_volume 18944(4)
_cod_original_sg_symbol_Hall 'P 4nw 2abw '
_cod_original_sg_symbol_H-M 'P 43 21 2 '
_cod_database_code 4329668

loop_
_symmetry_equiv_pos_as_xyz
'x, y, z'
'-x, -y, z+1/2'
'x+1/2, -y+1/2, -z+1/4'
'-x+1/2, y+1/2, -z+3/4'
'-y, -x, -z+1/2'
'y, x, -z'
'y+1/2, -x+1/2, z+1/4'
'-y+1/2, x+1/2, z+3/4'

loop_
_atom_site_label
_atom_site_type_symbol
_atom_site_fract_x
_atom_site_fract_y
_atom_site_fract_z
_atom_site_U_iso_or_equiv
_atom_site_adp_type
_atom_site_occupancy
_atom_site_symmetry_multiplicity
_atom_site_calc_flag
_atom_site_refinement_flags
Zn1 Zn 0.62001(3) 0.91525(3) 0.627143(17) 0.0766(2) Uani 1 1 d .
Zn2 Zn 1.05000(4) 0.46629(3) 0.665381(15) 0.0839(3) Uani 1 1 d .
Zn3 Zn 0.56330(4) 0.44107(4) 0.856217(17) 0.0995(3) Uani 1 1 d .
Zn4 Zn 0.99125(3) 0.96549(4) 0.660625(17) 0.0908(3) Uani 1 1 d .
C1 C 0.7725(3) 0.6696(3) 0.77079(17) 0.0654(19) Uani 1 1 d .
C2 C 0.7450(3) 0.6970(3) 0.74053(15) 0.0742(19) Uani 1 1 d .
H2A H 0.7209 0.7334 0.7462 0.089 Uiso 1 1 calc R
H2B H 0.7779 0.7098 0.7258 0.089 Uiso 1 1 calc R
C3 C 0.8119(3) 0.6141(3) 0.76037(13) 0.078(2) Uani 1 1 d .
H3A H 0.7859 0.5838 0.7494 0.093 Uiso 1 1 calc R
H3B H 0.8436 0.6276 0.7451 0.093 Uiso 1 1 calc R
C4 C 0.8134(3) 0.7169(3) 0.78705(13) 0.084(2) Uani 1 1 d .
H4A H 0.7894 0.7531 0.7933 0.101 Uiso 1 1 calc R
H4B H 0.8325 0.6996 0.8065 0.101 Uiso 1 1 calc R
C5 C 0.7240(3) 0.6519(3) 0.79590(15) 0.080(2) Uani 1 1 d .
H5A H 0.6963 0.6209 0.7868 0.096 Uiso 1 1 calc R
H5B H 0.7439 0.6344 0.8151 0.096 Uiso 1 1 calc R
C6 C 0.6378(2) 0.6964(4) 0.82216(15) 0.071(2) Uani 1 1 d G
C7 C 0.6066(3) 0.7507(2) 0.83015(13) 0.069(2) Uani 1 1 d G
H7 H 0.6224 0.7889 0.8236 0.082 Uiso 1 1 calc R
C8 C 0.5516(3) 0.7481(3) 0.84797(15) 0.080(2) Uani 1 1 d G
C9 C 0.5183(3) 0.8138(3) 0.85278(18) 0.082(3) Uani 1 1 d .
C10 C 0.5295(2) 0.6941(4) 0.86021(13) 0.084(2) Uani 1 1 d G
H10 H 0.4936 0.6935 0.8729 0.100 Uiso 1 1 calc R
C11 C 0.5615(3) 0.6397(3) 0.85336(14) 0.071(2) Uani 1 1 d G
C12 C 0.6147(3) 0.6414(3) 0.83414(14) 0.073(2) Uani 1 1 d G
H12 H 0.6352 0.6046 0.8293 0.087 Uiso 1 1 calc R
C13 C 0.5393(4) 0.5800(4) 0.8636(2) 0.100(3) Uani 1 1 d .
C14 C 0.6730(3) 0.6681(4) 0.69732(17) 0.078(2) Uani 1 1 d G
C15 C 0.6696(3) 0.7277(3) 0.68443(17) 0.081(2) Uani 1 1 d G
H15 H 0.6909 0.7600 0.6945 0.097 Uiso 1 1 calc R
C16 C 0.6342(3) 0.7389(3) 0.65656(19) 0.097(3) Uani 1 1 d GD
C17 C 0.6284(4) 0.8078(4) 0.6413(2) 0.114(3) Uiso 1 1 d D
C18 C 0.6039(3) 0.6910(4) 0.64297(14) 0.091(2) Uani 1 1 d G
H18 H 0.5791 0.6983 0.6247 0.110 Uiso 1 1 calc R
C19 C 0.6081(3) 0.6308(3) 0.65507(15) 0.080(2) Uani 1 1 d G
C20 C 0.6433(3) 0.6188(3) 0.68292(17) 0.086(2) Uani 1 1 d G
H20 H 0.6465 0.5789 0.6915 0.103 Uiso 1 1 calc R
C21 C 0.5752(4) 0.5763(4) 0.64013(17) 0.091(3) Uani 1 1 d .
C22 C 0.8905(3) 0.5468(3) 0.78376(15) 0.074(2) Uani 1 1 d G
C23 C 0.9193(3) 0.5268(2) 0.81237(10) 0.077(2) Uani 1 1 d G
H23 H 0.9035 0.5385 0.8327 0.093 Uiso 1 1 calc R
C24 C 0.9717(3) 0.4894(3) 0.81064(15) 0.069(2) Uani 1 1 d G
C25 C 0.9973(3) 0.4681(4) 0.84405(17) 0.082(2) Uani 1 1 d .
C26 C 0.9979(2) 0.4775(2) 0.78068(16) 0.082(2) Uani 1 1 d G
H26 H 1.0345 0.4548 0.7795 0.098 Uiso 1 1 calc R
C27 C 0.9704(3) 0.4992(3) 0.75204(11) 0.0696(19) Uani 1 1 d G
C28 C 0.9170(3) 0.5351(3) 0.75365(12) 0.083(2) Uani 1 1 d G
H28 H 0.8993 0.5511 0.7346 0.100 Uiso 1 1 calc R
C29 C 0.9968(4) 0.4860(3) 0.71848(17) 0.077(2) Uani 1 1 d .
C30 C 0.8873(3) 0.7905(3) 0.7667(2) 0.088(2) Uani 1 1 d G
C31 C 0.9070(3) 0.8193(4) 0.73802(12) 0.099(3) Uani 1 1 d G
H31 H 0.9015 0.7997 0.7179 0.119 Uiso 1 1 calc R
C32 C 0.9350(3) 0.8773(4) 0.73941(18) 0.100(3) Uani 1 1 d G
C33 C 0.9533(4) 0.9038(5) 0.7068(2) 0.104(3) Uani 1 1 d .
C34 C 0.9439(3) 0.9090(3) 0.76959(19) 0.119(3) Uani 1 1 d G
H34 H 0.9610 0.9486 0.7701 0.142 Uiso 1 1 calc R
C35 C 0.9261(3) 0.8792(3) 0.79830(12) 0.096(2) Uani 1 1 d GD
C36 C 0.8963(3) 0.8221(3) 0.79678(15) 0.095(2) Uani 1 1 d G
H36 H 0.8819 0.8041 0.8161 0.114 Uiso 1 1 calc R
C37 C 0.9365(4) 0.9075(4) 0.8313(2) 0.131(3) Uiso 1 1 d D
O1 O 0.5419(2) 0.8623(2) 0.84199(11) 0.1079(18) Uani 1 1 d .
O2 O 0.4634(2) 0.80726(18) 0.86732(11) 0.0994(16) Uani 1 1 d .
O1W O 1.0348(2) 0.36860(17) 0.66594(9) 0.1352(17) Uani 1 1 d .
O3 O 0.9698(2) 0.4958(2) 0.69332(9) 0.1008(17) Uani 1 1 d .
O4 O 1.0527(2) 0.4692(2) 0.71774(9) 0.0893(14) Uani 1 1 d .
O3W O 0.5993(3) 0.4025(3) 0.81554(10) 0.214(3) Uani 1 1 d .
O5 O 0.4948(2) 0.5782(2) 0.88491(11) 0.1065(17) Uani 1 1 d .
O6 O 0.5622(2) 0.5308(2) 0.85369(11) 0.1143(18) Uani 1 1 d .
O7 O 0.9456(3) 0.8795(3) 0.68198(11) 0.140(3) Uani 1 1 d .
O8 O 0.9775(3) 0.9591(3) 0.70923(11) 0.153(2) Uani 1 1 d .
O9 O 1.04169(19) 0.4274(2) 0.84050(10) 0.0918(16) Uani 1 1 d .
O10 O 0.97238(18) 0.4820(2) 0.86981(9) 0.0918(16) Uani 1 1 d .
O11 O 0.5454(2) 0.58692(19) 0.61384(11) 0.1155(18) Uani 1 1 d .
O12 O 0.5805(2) 0.5252(2) 0.65408(10) 0.0984(16) Uani 1 1 d .
O13 O 0.9204(2) 0.8830(2) 0.85757(12) 0.1329(17) Uiso 1 1 d .
O14 O 0.9568(2) 0.9587(3) 0.83158(12) 0.170(2) Uiso 1 1 d .
O15 O 0.6564(2) 0.8445(2) 0.65459(10) 0.1201(17) Uiso 1 1 d .
O16 O 0.5999(3) 0.8163(3) 0.61898(15) 0.182(3) Uiso 1 1 d .
O99 O 0.56970(17) 0.92585(17) 0.58499(8) 0.0914(13) Uani 1 1 d .
O18 O 0.6902(2) 0.70454(19) 0.80474(11) 0.0897(14) Uani 1 1 d .
O19 O 0.7062(2) 0.6530(2) 0.72455(12) 0.1025(16) Uani 1 1 d .
O20 O 0.8600(2) 0.7336(2) 0.76347(10) 0.0979(17) Uani 1 1 d .
O21 O 0.8404(2) 0.5864(2) 0.78832(9) 0.0859(14) Uani 1 1 d .
N1 N 0.5473(4) 0.8641(4) 0.5444(2) 0.243(4) Uiso 1 1 d D
C38 C 0.5255(4) 0.8840(4) 0.5768(2) 0.173(4) Uiso 1 1 d D
C39 C 0.6072(5) 0.8668(5) 0.5260(2) 0.259(5) Uiso 1 1 d D
C40 C 0.4948(5) 0.8204(5) 0.5343(2) 0.277(5) Uiso 1 1 d D
C41 C 0.4701(4) 0.8704(4) 0.59675(19) 0.184(3) Uiso 1 1 d D
O4W O 0.6730(4) 0.4539(4) 0.85823(18) 0.312(4) Uiso 1 1 d .

loop_
_atom_site_aniso_label
_atom_site_aniso_U_11
_atom_site_aniso_U_22
_atom_site_aniso_U_33
_atom_site_aniso_U_23
_atom_site_aniso_U_13
_atom_site_aniso_U_12
Zn1 0.0880(6) 0.0664(6) 0.0753(5) 0.0148(5) -0.0026(5) 0.0040(5)
Zn2 0.0954(7) 0.0986(7) 0.0576(4) 0.0044(5) 0.0154(5) 0.0098(5)
Zn3 0.1171(8) 0.0984(8) 0.0829(5) 0.0046(5) 0.0179(5) 0.0027(6)
Zn4 0.0825(6) 0.1156(7) 0.0744(5) 0.0281(5) -0.0023(5) 0.0069(5)
C1 0.059(5) 0.066(6) 0.072(6) -0.010(5) -0.006(5) -0.018(5)
C2 0.080(6) 0.069(5) 0.073(5) 0.017(4) 0.014(4) 0.011(4)
C3 0.071(5) 0.116(6) 0.046(5) -0.007(5) -0.002(4) -0.014(4)
C4 0.080(6) 0.104(6) 0.069(5) 0.011(5) 0.021(5) 0.002(5)
C5 0.081(6) 0.065(6) 0.095(6) 0.008(5) 0.012(5) -0.010(5)
C6 0.023(5) 0.083(6) 0.107(6) -0.009(5) 0.014(4) -0.014(5)
C7 0.062(6) 0.068(6) 0.076(5) -0.001(4) 0.009(4) -0.018(5)
C8 0.060(6) 0.104(8) 0.077(5) -0.006(5) -0.001(4) -0.004(5)
C9 0.047(6) 0.058(6) 0.141(7) -0.046(6) -0.036(5) 0.013(5)
C10 0.069(6) 0.090(6) 0.093(5) 0.034(5) 0.021(4) -0.012(6)
C11 0.059(6) 0.076(7) 0.078(5) 0.024(5) 0.002(4) 0.008(5)
C12 0.052(5) 0.083(6) 0.084(5) -0.015(5) 0.015(4) 0.001(4)
C13 0.108(8) 0.070(7) 0.121(7) 0.016(6) 0.029(6) 0.005(6)
C14 0.051(5) 0.072(6) 0.111(7) 0.049(6) -0.005(5) 0.008(5)
C15 0.078(6) 0.058(6) 0.105(6) 0.008(5) -0.004(5) 0.005(4)
C16 0.066(6) 0.101(8) 0.124(8) 0.023(6) 0.004(5) 0.006(5)
C18 0.071(6) 0.082(6) 0.121(7) 0.035(6) -0.001(5) 0.010(5)
C19 0.087(6) 0.085(8) 0.067(6) 0.001(5) 0.000(4) -0.022(5)
C20 0.080(6) 0.078(6) 0.100(6) -0.002(5) -0.021(5) -0.013(5)
C21 0.122(7) 0.099(8) 0.051(5) 0.010(6) 0.011(5) 0.020(7)
C22 0.069(5) 0.099(6) 0.054(5) -0.011(5) 0.018(4) 0.018(4)
C23 0.137(7) 0.082(5) 0.013(3) -0.015(4) 0.028(4) -0.040(5)
C24 0.051(5) 0.034(4) 0.122(7) -0.009(4) 0.030(5) 0.017(3)
C25 0.083(7) 0.105(7) 0.057(5) 0.007(6) -0.031(6) -0.031(5)
C26 0.083(6) 0.095(6) 0.067(4) -0.027(5) 0.018(5) -0.011(4)
C27 0.066(6) 0.082(6) 0.061(5) 0.002(4) -0.003(5) -0.004(4)
C28 0.101(6) 0.116(6) 0.032(4) 0.000(4) -0.003(4) -0.002(5)
C29 0.109(7) 0.075(6) 0.046(4) -0.011(4) 0.038(6) 0.008(5)
C30 0.069(6) 0.118(7) 0.078(6) 0.015(7) 0.016(5) 0.000(5)
C31 0.066(6) 0.160(9) 0.071(6) 0.040(6) 0.019(4) 0.000(5)
C32 0.068(6) 0.133(8) 0.098(7) 0.039(6) 0.003(5) -0.017(5)
C33 0.088(7) 0.138(10) 0.087(7) 0.053(8) -0.007(7) -0.038(6)
C34 0.136(7) 0.162(8) 0.058(5) 0.021(6) -0.007(6) -0.033(6)
C35 0.113(7) 0.088(6) 0.087(6) -0.033(5) -0.009(5) -0.039(5)
C36 0.097(6) 0.131(8) 0.057(6) 0.009(5) 0.006(4) -0.008(5)
O1 0.102(4) 0.063(4) 0.158(4) -0.028(3) 0.033(3) -0.041(3)
O2 0.063(3) 0.088(4) 0.147(4) 0.001(3) 0.016(3) -0.009(3)
O1W 0.199(5) 0.084(3) 0.122(3) 0.030(3) 0.042(4) 0.007(3)
O3 0.140(5) 0.137(4) 0.026(2) -0.002(3) 0.023(3) -0.012(3)
O4 0.091(4) 0.107(4) 0.069(3) 0.000(3) 0.027(3) 0.001(3)
O3W 0.252(7) 0.298(8) 0.093(4) -0.014(4) 0.084(4) 0.071(5)
O5 0.109(4) 0.099(4) 0.112(4) 0.018(3) 0.032(3) 0.007(3)
O6 0.132(5) 0.063(4) 0.149(4) 0.027(3) 0.051(3) -0.010(3)
O7 0.145(5) 0.198(6) 0.076(4) 0.024(4) 0.002(4) -0.055(4)
O8 0.198(6) 0.181(6) 0.081(4) 0.020(4) -0.014(3) -0.054(5)
O9 0.072(4) 0.144(5) 0.060(3) 0.004(3) 0.007(3) 0.038(3)
O10 0.085(4) 0.142(4) 0.048(2) -0.004(3) 0.002(3) 0.013(3)
O11 0.135(4) 0.107(4) 0.104(4) 0.046(3) -0.045(3) -0.045(3)
O12 0.115(4) 0.083(4) 0.097(4) 0.015(3) -0.020(3) -0.012(3)
O99 0.097(3) 0.095(3) 0.082(3) 0.024(2) -0.025(3) 0.002(3)
O18 0.070(4) 0.050(3) 0.149(4) 0.006(3) 0.041(3) -0.005(3)
O19 0.115(4) 0.076(4) 0.116(4) 0.020(3) -0.051(3) -0.018(3)
O20 0.115(4) 0.096(4) 0.083(3) -0.006(3) 0.048(3) -0.055(3)
O21 0.093(4) 0.122(4) 0.043(3) 0.009(3) 0.004(3) 0.019(3)

loop_
_atom_type_symbol
_atom_type_description
_atom_type_scat_dispersion_real
_atom_type_scat_dispersion_imag
_atom_type_scat_source
C C 0.0033 0.0016 'International Tables Vol C Tables 4.2.6.8 and 6.1.1.4'
H H 0.0000 0.0000 'International Tables Vol C Tables 4.2.6.8 and 6.1.1.4'
O O 0.0106 0.0060 'International Tables Vol C Tables 4.2.6.8 and 6.1.1.4'
Zn Zn 0.2839 1.4301 'International Tables Vol C Tables 4.2.6.8 and 6.1.1.4'
N N 0.0061 0.0033 'International Tables Vol C Tables 4.2.6.8 and 6.1.1.4'

loop_
_geom_angle_atom_site_label_1
_geom_angle_atom_site_label_2
_geom_angle_atom_site_label_3
_geom_angle
_geom_angle_site_symmetry_1
_geom_angle_site_symmetry_3
O9 Zn1 O2 108.53(19) 5_676 8_654
O9 Zn1 O99 104.05(16) 5_676 .
O2 Zn1 O99 101.34(17) 8_654 .
O9 Zn1 O15 100.91(17) 5_676 .
O2 Zn1 O15 101.73(19) 8_654 .
O99 Zn1 O15 138.25(18) . .
O9 Zn1 O16 118.0(2) 5_676 .
O2 Zn1 O16 130.74(19) 8_654 .
O99 Zn1 O16 82.9(2) . .
O15 Zn1 O16 55.8(2) . .
O9 Zn1 C17 110.2(2) 5_676 .
O2 Zn1 C17 120.7(2) 8_654 .
O99 Zn1 C17 110.5(2) . .
O15 Zn1 C17 28.3(2) . .
O16 Zn1 C17 27.6(2) . .
O1 Zn2 O10 101.61(19) 5_766 8_644
O1 Zn2 O1W 93.59(19) 5_766 .
O10 Zn2 O1W 91.26(16) 8_644 .
O1 Zn2 O4 97.56(18) 5_766 .
O10 Zn2 O4 160.46(18) 8_644 .
O1W Zn2 O4 91.29(16) . .
O1 Zn2 O3 153.39(18) 5_766 .
O10 Zn2 O3 101.27(17) 8_644 .
O1W Zn2 O3 99.32(17) . .
O4 Zn2 O3 59.20(14) . .
O1 Zn2 O99 84.97(17) 5_766 3_566
O10 Zn2 O99 89.50(14) 8_644 3_566
O1W Zn2 O99 178.49(17) . 3_566
O4 Zn2 O99 88.43(15) . 3_566
O3 Zn2 O99 81.81(15) . 3_566
O1 Zn2 C29 127.3(2) 5_766 .
O10 Zn2 C29 130.0(2) 8_644 .
O1W Zn2 C29 95.06(19) . .
O4 Zn2 C29 30.43(17) . .
O3 Zn2 C29 28.81(18) . .
O99 Zn2 C29 85.45(18) 3_566 .
O6 Zn3 O13 132.6(2) . 4_646
O6 Zn3 O12 102.1(2) . 5_666
O13 Zn3 O12 100.33(18) 4_646 5_666
O6 Zn3 O3W 111.9(2) . .
O13 Zn3 O3W 106.7(2) 4_646 .
O12 Zn3 O3W 95.7(2) 5_666 .
O6 Zn3 O4W 84.1(2) . .
O13 Zn3 O4W 82.6(2) 4_646 .
O12 Zn3 O4W 167.7(2) 5_666 .
O3W Zn3 O4W 72.1(2) . .
O11 Zn4 O5 112.57(18) 3_566 8_654
O11 Zn4 O8 124.5(2) 3_566 .
O5 Zn4 O8 116.3(2) 8_654 .
O11 Zn4 O14 104.3(2) 3_566 5_776
O5 Zn4 O14 103.2(2) 8_654 5_776
O8 Zn4 O14 88.8(2) . 5_776
O11 Zn4 O7 89.0(2) 3_566 .
O5 Zn4 O7 98.0(2) 8_654 .
O8 Zn4 O7 60.16(19) . .
O14 Zn4 O7 148.05(19) 5_776 .
O11 Zn4 C33 106.6(3) 3_566 .
O5 Zn4 C33 109.7(2) 8_654 .
O8 Zn4 C33 32.3(2) . .
O14 Zn4 C33 120.6(3) 5_776 .
O7 Zn4 C33 27.9(2) . .
C2 C1 C4 109.3(6) . .
C2 C1 C5 112.6(6) . .
C4 C1 C5 106.1(6) . .
C2 C1 C3 107.5(6) . .
C4 C1 C3 109.2(5) . .
C5 C1 C3 112.0(6) . .
O19 C2 C1 110.5(6) . .
O19 C2 H2A 109.6 . .
C1 C2 H2A 109.6 . .
O19 C2 H2B 109.6 . .
C1 C2 H2B 109.6 . .
H2A C2 H2B 108.1 . .
O21 C3 C1 110.2(5) . .
O21 C3 H3A 109.6 . .
C1 C3 H3A 109.6 . .
O21 C3 H3B 109.6 . .
C1 C3 H3B 109.6 . .
H3A C3 H3B 108.1 . .
O20 C4 C1 106.5(5) . .
O20 C4 H4A 110.4 . .
C1 C4 H4A 110.4 . .
O20 C4 H4B 110.4 . .
C1 C4 H4B 110.4 . .
H4A C4 H4B 108.6 . .
O18 C5 C1 109.3(6) . .
O18 C5 H5A 109.8 . .
C1 C5 H5A 109.8 . .
O18 C5 H5B 109.8 . .
C1 C5 H5B 109.8 . .
H5A C5 H5B 108.3 . .
O18 C6 C7 114.8(7) . .
O18 C6 C12 127.2(6) . .
C7 C6 C12 117.9(4) . .
C6 C7 C8 120.0 . .
C6 C7 H7 120.0 . .
C8 C7 H7 120.0 . .
C7 C8 C10 121.9(4) . .
C7 C8 C9 114.3(7) . .
C10 C8 C9 123.8(7) . .
O1 C9 O2 127.6(7) . .
O1 C9 C8 121.1(7) . .
O2 C9 C8 111.2(7) . .
C8 C10 C11 118.4(3) . .
C8 C10 H10 120.8 . .
C11 C10 H10 120.8 . .
C12 C11 C10 120.0 . .
C12 C11 C13 117.7(7) . .
C10 C11 C13 122.2(7) . .
C11 C12 C6 121.5(3) . .
C11 C12 H12 119.2 . .
C6 C12 H12 119.2 . .
O6 C13 O5 119.3(8) . .
O6 C13 C11 122.6(8) . .
O5 C13 C11 118.0(7) . .
O19 C14 C15 123.9(7) . .
O19 C14 C20 114.2(7) . .
C15 C14 C20 121.9(4) . .
C16 C15 C14 120.0 . .
C16 C15 H15 120.0 . .
C14 C15 H15 120.0 . .
C18 C16 C15 118.0(4) . .
C18 C16 C17 120.7(7) . .
C15 C16 C17 121.3(7) . .
O16 C17 O15 124.8(11) . .
O16 C17 C16 120.6(9) . .
O15 C17 C16 114.5(9) . .
O16 C17 Zn1 66.6(6) . .
O15 C17 Zn1 58.7(5) . .
C16 C17 Zn1 171.2(6) . .
C16 C18 C19 122.7(4) . .
C16 C18 H18 118.7 . .
C19 C18 H18 118.7 . .
C18 C19 C20 120.0 . .
C18 C19 C21 123.7(7) . .
C20 C19 C21 116.2(7) . .
C19 C20 C14 117.3(4) . .
C19 C20 H20 121.3 . .
C14 C20 H20 121.3 . .
O12 C21 O11 126.4(8) . .
O12 C21 C19 117.6(7) . .
O11 C21 C19 116.0(7) . .
O21 C22 C23 115.2(5) . .
O21 C22 C28 123.6(5) . .
C23 C22 C28 120.5(4) . .
C24 C23 C22 120.0 . .
C24 C23 H23 120.0 . .
C22 C23 H23 120.0 . .
C26 C24 C23 119.2(4) . .
C26 C24 C25 125.9(6) . .
C23 C24 C25 114.8(6) . .
O10 C25 O9 125.8(7) . .
O10 C25 C24 122.1(7) . .
O9 C25 C24 111.4(6) . .
C24 C26 C27 120.8(3) . .
C24 C26 H26 119.6 . .
C27 C26 H26 119.6 . .
C28 C27 C26 120.0 . .
C28 C27 C29 117.4(5) . .
C26 C27 C29 122.6(5) . .
C27 C28 C22 119.2(3) . .
C27 C28 H28 120.4 . .
C22 C28 H28 120.4 . .
O3 C29 O4 119.7(7) . .
O3 C29 C27 124.1(7) . .
O4 C29 C27 115.9(7) . .
O3 C29 Zn2 60.6(4) . .
O4 C29 Zn2 59.2(3) . .
C27 C29 Zn2 174.6(6) . .
C31 C30 C36 118.2(4) . .
C31 C30 O20 116.8(7) . .
C36 C30 O20 125.0(6) . .
C32 C31 C30 120.0 . .
C32 C31 H31 120.0 . .
C30 C31 H31 120.0 . .
C34 C32 C31 121.8(4) . .
C34 C32 C33 123.3(7) . .
C31 C32 C33 114.8(7) . .
O7 C33 O8 122.7(9) . .
O7 C33 C32 124.6(9) . .
O8 C33 C32 112.6(8) . .
O7 C33 Zn4 67.6(6) . .
O8 C33 Zn4 55.2(4) . .
C32 C33 Zn4 167.7(7) . .
C32 C34 C35 118.0(4) . .
C32 C34 H34 121.0 . .
C35 C34 H34 121.0 . .
C36 C35 C34 120.0 . .
C36 C35 C37 118.1(6) . .
C34 C35 C37 121.8(7) . .
C35 C36 C30 121.8(4) . .
C35 C36 H36 119.1 . .
C30 C36 H36 119.1 . .
O14 C37 O13 119.2(9) . .
O14 C37 C35 116.5(8) . .
O13 C37 C35 124.1(8) . .
C9 O1 Zn2 147.7(5) . 5_676
C9 O2 Zn1 119.2(4) . 7_465
C29 O3 Zn2 90.6(5) . .
C29 O4 Zn2 90.3(4) . .
C13 O5 Zn4 129.0(5) . 7_465
C13 O6 Zn3 147.4(6) . .
C33 O7 Zn4 84.4(6) . .
C33 O8 Zn4 92.6(5) . .
C25 O9 Zn1 129.7(5) . 5_766
C25 O10 Zn2 138.7(5) . 7_565
C21 O11 Zn4 130.1(5) . 3_466
C21 O12 Zn3 136.3(5) . 5_666
C37 O13 Zn3 109.1(6) . 4_656
C37 O14 Zn4 143.6(6) . 5_776
C17 O15 Zn1 93.1(6) . .
C17 O16 Zn1 85.8(7) . .
C38 O99 Zn1 120.4(5) . .
C38 O99 Zn2 121.9(5) . 3_466
Zn1 O99 Zn2 102.16(16) . 3_466
C6 O18 C5 117.9(5) . .
C14 O19 C2 121.5(6) . .
C30 O20 C4 117.5(5) . .
C22 O21 C3 119.0(4) . .
C38 N1 C39 135.9(9) . .
C38 N1 C40 100.7(8) . .
C39 N1 C40 121.9(9) . .
O99 C38 N1 101.0(7) . .
O99 C38 C41 124.5(8) . .
N1 C38 C41 134.3(10) . .

loop_
_geom_bond_atom_site_label_1
_geom_bond_atom_site_label_2
_geom_bond_distance
_geom_bond_site_symmetry_2
Zn1 O9 1.910(4) 5_676
Zn1 O2 1.923(4) 8_654
Zn1 O99 2.045(3) .
Zn1 O15 2.047(4) .
Zn1 O16 2.202(6) .
Zn1 C17 2.393(9) .
Zn2 O1 1.923(5) 5_766
Zn2 O10 1.987(4) 8_644
Zn2 O1W 2.131(4) .
Zn2 O4 2.137(4) .
Zn2 O3 2.167(4) .
Zn2 O99 2.363(4) 3_566
Zn2 C29 2.487(6) .
Zn3 O6 1.938(5) .
Zn3 O13 1.967(5) 4_646
Zn3 O12 2.008(5) 5_666
Zn3 O3W 2.011(4) .
Zn3 O4W 2.382(8) .
Zn4 O11 1.907(4) 3_566
Zn4 O5 1.933(4) 8_654
Zn4 O8 2.009(5) .
Zn4 O14 2.017(6) 5_776
Zn4 O7 2.272(6) .
Zn4 C33 2.445(8) .
C1 C2 1.491(7) .
C1 C4 1.501(7) .
C1 C5 1.514(7) .
C1 C3 1.527(7) .
C2 O19 1.423(6) .
C2 H2A 0.9700 .
C2 H2B 0.9700 .
C3 O21 1.426(5) .
C3 H3A 0.9700 .
C3 H3B 0.9700 .
C4 O20 1.436(5) .
C4 H4A 0.9700 .
C4 H4B 0.9700 .
C5 O18 1.395(6) .
C5 H5A 0.9700 .
C5 H5B 0.9700 .
C6 O18 1.346(5) .
C6 C7 1.3900 .
C6 C12 1.373(6) .
C7 C8 1.3900 .
C7 H7 0.9300 .
C8 C10 1.353(7) .
C8 C9 1.599(8) .
C9 O1 1.243(7) .
C9 O2 1.330(7) .
C10 C11 1.3900 .
C10 H10 0.9300 .
C11 C12 1.3900 .
C11 C13 1.434(8) .
C12 H12 0.9300 .
C13 O6 1.237(7) .
C13 O5 1.295(7) .
C14 O19 1.360(5) .
C14 C15 1.3900 .
C14 C20 1.373(6) .
C15 C16 1.3900 .
C15 H15 0.9300 .
C16 C18 1.342(7) .
C16 C17 1.614(9) .
C17 O16 1.112(8) .
C17 O15 1.135(8) .
C18 C19 1.3900 .
C18 H18 0.9300 .
C19 C20 1.3900 .
C19 C21 1.503(8) .
C20 H20 0.9300 .
C21 O12 1.244(7) .
C21 O11 1.270(7) .
C22 O21 1.389(5) .
C22 C23 1.3900 .
C22 C28 1.377(6) .
C23 C24 1.3900 .
C23 H23 0.9300 .
C24 C26 1.370(6) .
C24 C25 1.540(7) .
C25 O10 1.218(7) .
C25 O9 1.305(7) .
C26 C27 1.3900 .
C26 H26 0.9300 .
C27 C28 1.3900 .
C27 C29 1.509(6) .
C28 H28 0.9300 .
C29 O3 1.198(7) .
C29 O4 1.260(7) .
C30 C31 1.3900 .
C30 C36 1.417(7) .
C30 O20 1.366(6) .
C31 C32 1.3900 .
C31 H31 0.9300 .
C32 C34 1.421(7) .
C32 C33 1.501(9) .
C33 O7 1.151(8) .
C33 O8 1.306(8) .
C34 C35 1.3900 .
C34 H34 0.9300 .
C35 C36 1.3900 .
C35 C37 1.493(8) .
C36 H36 0.9300 .
C37 O14 1.187(8) .
C37 O13 1.245(8) .
O1 Zn2 1.923(5) 5_676
O2 Zn1 1.923(4) 7_465
O5 Zn4 1.933(4) 7_465
O9 Zn1 1.910(4) 5_766
O10 Zn2 1.987(4) 7_565
O11 Zn4 1.907(4) 3_466
O12 Zn3 2.008(4) 5_666
O13 Zn3 1.967(5) 4_656
O14 Zn4 2.017(6) 5_776
O99 C38 1.354(9) .
O99 Zn2 2.363(4) 3_466
N1 C38 1.465(7) .
N1 C39 1.494(7) .
N1 C40 1.528(8) .
C38 C41 1.475(7) .

loop_
_geom_torsion_atom_site_label_1
_geom_torsion_atom_site_label_2
_geom_torsion_atom_site_label_3
_geom_torsion_atom_site_label_4
_geom_torsion
_geom_torsion_site_symmetry_1
_geom_torsion_site_symmetry_4
C4 C1 C2 O19 179.8(5) . .
C5 C1 C2 O19 -62.5(7) . .
C3 C1 C2 O19 61.3(7) . .
C2 C1 C3 O21 179.1(5) . .
C4 C1 C3 O21 60.6(7) . .
C5 C1 C3 O21 -56.7(7) . .
C2 C1 C4 O20 -58.8(7) . .
C5 C1 C4 O20 179.5(5) . .
C3 C1 C4 O20 58.6(7) . .
C2 C1 C5 O18 -59.5(7) . .
C4 C1 C5 O18 60.1(7) . .
C3 C1 C5 O18 179.2(5) . .
O18 C6 C7 C8 179.7(5) . .
C12 C6 C7 C8 -4.1(8) . .
C6 C7 C8 C10 5.3(9) . .
C6 C7 C8 C9 -175.3(5) . .
C7 C8 C9 O1 -2.0(9) . .
C10 C8 C9 O1 177.4(7) . .
C7 C8 C9 O2 174.2(5) . .
C10 C8 C9 O2 -6.3(9) . .
C7 C8 C10 C11 -2.9(9) . .
C9 C8 C10 C11 177.7(5) . .
C8 C10 C11 C12 -0.5(10) . .
C8 C10 C11 C13 -176.1(6) . .
C10 C11 C12 C6 1.5(9) . .
C13 C11 C12 C6 177.4(6) . .
O18 C6 C12 C11 176.5(6) . .
C7 C6 C12 C11 0.8(9) . .
C12 C11 C13 O6 -6.6(11) . .
C10 C11 C13 O6 169.1(8) . .
C12 C11 C13 O5 171.2(6) . .
C10 C11 C13 O5 -13.1(10) . .
O19 C14 C15 C16 -179.6(6) . .
C20 C14 C15 C16 1.3(9) . .
C14 C15 C16 C18 0.3(10) . .
C14 C15 C16 C17 179.1(6) . .
C18 C16 C17 O16 -1.0(12) . .
C15 C16 C17 O16 -179.8(8) . .
C18 C16 C17 O15 -179.3(7) . .
C15 C16 C17 O15 1.9(10) . .
C18 C16 C17 Zn1 142(3) . .
C15 C16 C17 Zn1 -36(4) . .
O9 Zn1 C17 O16 112.2(5) 5_676 .
O2 Zn1 C17 O16 -120.1(5) 8_654 .
O99 Zn1 C17 O16 -2.2(6) . .
O15 Zn1 C17 O16 -172.7(9) . .
O9 Zn1 C17 O15 -75.1(5) 5_676 .
O2 Zn1 C17 O15 52.7(6) 8_654 .
O99 Zn1 C17 O15 170.5(4) . .
O16 Zn1 C17 O15 172.7(9) . .
O9 Zn1 C17 C16 -34(4) 5_676 .
O2 Zn1 C17 C16 94(3) 8_654 .
O99 Zn1 C17 C16 -148(3) . .
O15 Zn1 C17 C16 41(3) . .
O16 Zn1 C17 C16 -146(4) . .
C15 C16 C18 C19 -1.9(11) . .
C17 C16 C18 C19 179.2(6) . .
C16 C18 C19 C20 1.9(11) . .
C16 C18 C19 C21 -179.4(7) . .
C18 C19 C20 C14 -0.3(10) . .
C21 C19 C20 C14 -179.0(6) . .
O19 C14 C20 C19 179.6(5) . .
C15 C14 C20 C19 -1.3(10) . .
C18 C19 C21 O12 -177.0(6) . .
C20 C19 C21 O12 1.7(10) . .
C18 C19 C21 O11 4.4(10) . .
C20 C19 C21 O11 -176.9(6) . .
O21 C22 C23 C24 -177.0(5) . .
C28 C22 C23 C24 -6.5(8) . .
C22 C23 C24 C26 6.2(8) . .
C22 C23 C24 C25 -177.3(5) . .
C26 C24 C25 O10 177.8(6) . .
C23 C24 C25 O10 1.5(9) . .
C26 C24 C25 O9 -11.4(9) . .
C23 C24 C25 O9 172.4(5) . .
C23 C24 C26 C27 -4.1(9) . .
C25 C24 C26 C27 179.8(6) . .
C24 C26 C27 C28 2.3(9) . .
C24 C26 C27 C29 -178.6(6) . .
C26 C27 C28 C22 -2.5(9) . .
C29 C27 C28 C22 178.3(6) . .
O21 C22 C28 C27 174.3(6) . .
C23 C22 C28 C27 4.7(9) . .
C28 C27 C29 O3 -12.3(10) . .
C26 C27 C29 O3 168.5(7) . .
C28 C27 C29 O4 160.7(6) . .
C26 C27 C29 O4 -18.4(9) . .
C28 C27 C29 Zn2 137(5) . .
C26 C27 C29 Zn2 -42(5) . .
O1 Zn2 C29 O3 161.4(4) 5_766 .
O10 Zn2 C29 O3 -4.2(5) 8_644 .
O1W Zn2 C29 O3 -100.2(4) . .
O4 Zn2 C29 O3 175.9(7) . .
O99 Zn2 C29 O3 81.3(4) 3_566 .
O1 Zn2 C29 O4 -14.5(5) 5_766 .
O10 Zn2 C29 O4 179.8(3) 8_644 .
O1W Zn2 C29 O4 83.9(4) . .
O3 Zn2 C29 O4 -175.9(7) . .
O99 Zn2 C29 O4 -94.7(4) 3_566 .
O1 Zn2 C29 C27 11(5) 5_766 .
O10 Zn2 C29 C27 -155(5) 8_644 .
O1W Zn2 C29 C27 109(5) . .
O4 Zn2 C29 C27 25(5) . .
O3 Zn2 C29 C27 -151(5) . .
O99 Zn2 C29 C27 -70(5) 3_566 .
C36 C30 C31 C32 0.4(10) . .
O20 C30 C31 C32 179.8(6) . .
C30 C31 C32 C34 -0.6(11) . .
C30 C31 C32 C33 -179.1(6) . .
C34 C32 C33 O7 -178.4(9) . .
C31 C32 C33 O7 0.1(13) . .
C34 C32 C33 O8 -0.6(12) . .
C31 C32 C33 O8 177.9(7) . .
C34 C32 C33 Zn4 2(3) . .
O11 Zn4 C33 O7 -53.2(7) 3_566 .
O5 Zn4 C33 O7 69.0(7) 8_654 .
O8 Zn4 C33 O7 177.4(10) . .
O14 Zn4 C33 O7 -171.5(6) 5_776 .
O11 Zn4 C33 O8 129.5(5) 3_566 .
O5 Zn4 C33 O8 -108.4(5) 8_654 .
O14 Zn4 C33 O8 11.1(7) 5_776 .
O7 Zn4 C33 O8 -177.4(10) . .
O11 Zn4 C33 C32 126(3) 3_566 .
O5 Zn4 C33 C32 -112(3) 8_654 .
O8 Zn4 C33 C32 -3(3) . .
O14 Zn4 C33 C32 8(3) 5_776 .
C31 C32 C34 C35 2.8(11) . .
C33 C32 C34 C35 -178.8(7) . .
C32 C34 C35 C36 -4.8(11) . .
C32 C34 C35 C37 176.9(7) . .
C34 C35 C36 C30 4.8(11) . .
C37 C35 C36 C30 -176.9(6) . .
C31 C30 C36 C35 -2.5(10) . .
O20 C30 C36 C35 178.2(7) . .
C36 C35 C37 O14 -173.3(7) . .
C34 C35 C37 O14 5.0(12) . .
C36 C35 C37 O13 0.4(12) . .
C34 C35 C37 O13 178.7(7) . .
O2 C9 O1 Zn2 -1.5(14) . 5_676
C8 C9 O1 Zn2 174.2(5) . 5_676
O1 C9 O2 Zn1 -6.0(10) . 7_465
C8 C9 O2 Zn1 178.0(3) . 7_465
O4 C29 O3 Zn2 4.0(7) . .
C27 C29 O3 Zn2 176.8(6) . .
O1 Zn2 O3 C29 -34.5(7) 5_766 .
O10 Zn2 O3 C29 176.7(4) 8_644 .
O1W Zn2 O3 C29 83.5(4) . .
O4 Zn2 O3 C29 -2.4(4) . .
O99 Zn2 O3 C29 -95.5(4) 3_566 .
O3 C29 O4 Zn2 -4.1(7) . .
C27 C29 O4 Zn2 -177.5(5) . .
O1 Zn2 O4 C29 168.4(4) 5_766 .
O10 Zn2 O4 C29 -0.4(8) 8_644 .
O1W Zn2 O4 C29 -97.8(4) . .
O3 Zn2 O4 C29 2.3(4) . .
O99 Zn2 O4 C29 83.7(4) 3_566 .
O6 C13 O5 Zn4 12.0(12) . 7_465
C11 C13 O5 Zn4 -165.9(4) . 7_465
O5 C13 O6 Zn3 -2.0(17) . .
C11 C13 O6 Zn3 175.8(6) . .
O13 Zn3 O6 C13 -59.7(12) 4_646 .
O12 Zn3 O6 C13 56.8(11) 5_666 .
O3W Zn3 O6 C13 158.0(11) . .
O4W Zn3 O6 C13 -133.9(11) . .
O8 C33 O7 Zn4 2.6(10) . .
C32 C33 O7 Zn4 -179.9(9) . .
O11 Zn4 O7 C33 129.9(7) 3_566 .
O5 Zn4 O7 C33 -117.4(6) 8_654 .
O8 Zn4 O7 C33 -1.6(6) . .
O14 Zn4 O7 C33 13.8(9) 5_776 .
O7 C33 O8 Zn4 -2.9(11) . .
C32 C33 O8 Zn4 179.3(6) . .
O11 Zn4 O8 C33 -63.9(6) 3_566 .
O5 Zn4 O8 C33 85.4(6) 8_654 .
O14 Zn4 O8 C33 -170.5(6) 5_776 .
O7 Zn4 O8 C33 1.4(6) . .
O10 C25 O9 Zn1 -3.3(11) . 5_766
C24 C25 O9 Zn1 -173.7(4) . 5_766
O9 C25 O10 Zn2 -14.2(12) . 7_565
C24 C25 O10 Zn2 155.3(5) . 7_565
O12 C21 O11 Zn4 8.6(12) . 3_466
C19 C21 O11 Zn4 -173.0(4) . 3_466
O11 C21 O12 Zn3 8.3(13) . 5_666
C19 C21 O12 Zn3 -170.1(4) . 5_666
O14 C37 O13 Zn3 -1.1(10) . 4_656
C35 C37 O13 Zn3 -174.7(6) . 4_656
O13 C37 O14 Zn4 82.2(13) . 5_776
C35 C37 O14 Zn4 -103.7(11) . 5_776
O16 C17 O15 Zn1 8.1(10) . .
C16 C17 O15 Zn1 -173.6(5) . .
O9 Zn1 O15 C17 112.5(5) 5_676 .
O2 Zn1 O15 C17 -135.7(5) 8_654 .
O99 Zn1 O15 C17 -13.4(6) . .
O16 Zn1 O15 C17 -4.1(5) . .
O15 C17 O16 Zn1 -7.6(10) . .
C16 C17 O16 Zn1 174.3(6) . .
O9 Zn1 O16 C17 -79.9(6) 5_676 .
O2 Zn1 O16 C17 79.0(6) 8_654 .
O99 Zn1 O16 C17 177.9(6) . .
O15 Zn1 O16 C17 4.2(5) . .
O9 Zn1 O99 C38 -89.7(5) 5_676 .
O2 Zn1 O99 C38 157.7(5) 8_654 .
O15 Zn1 O99 C38 35.3(6) . .
O16 Zn1 O99 C38 27.5(5) . .
C17 Zn1 O99 C38 28.6(6) . .
O9 Zn1 O99 Zn2 49.10(19) 5_676 3_466
O2 Zn1 O99 Zn2 -63.50(18) 8_654 3_466
O15 Zn1 O99 Zn2 174.08(18) . 3_466
O16 Zn1 O99 Zn2 166.28(19) . 3_466
C17 Zn1 O99 Zn2 167.3(2) . 3_466
C7 C6 O18 C5 179.9(5) . .
C12 C6 O18 C5 4.0(9) . .
C1 C5 O18 C6 168.0(5) . .
C15 C14 O19 C2 -5.7(9) . .
C20 C14 O19 C2 173.4(6) . .
C1 C2 O19 C14 176.3(5) . .
C31 C30 O20 C4 -149.2(6) . .
C36 C30 O20 C4 30.1(9) . .
C1 C4 O20 C30 155.4(6) . .
C23 C22 O21 C3 173.8(5) . .
C28 C22 O21 C3 3.7(9) . .
C1 C3 O21 C22 -162.6(5) . .
Zn1 O99 C38 N1 -122.7(6) . .
Zn2 O99 C38 N1 106.6(6) 3_466 .
Zn1 O99 C38 C41 61.3(10) . .
Zn2 O99 C38 C41 -69.4(10) 3_466 .
C39 N1 C38 O99 18.6(16) . .
C40 N1 C38 O99 -176.1(7) . .
C39 N1 C38 C41 -166.0(11) . .
C40 N1 C38 C41 -0.7(16) . .

loop_
_platon_squeeze_void_nr
_platon_squeeze_void_average_x
_platon_squeeze_void_average_y
_platon_squeeze_void_average_z
_platon_squeeze_void_volume
_platon_squeeze_void_count_electrons
1 -0.004 0.006 -0.003 11990.9 3212.0
